data_7211753
loop_
_publ_author_name
'G\'andara, Felipe'
'Medina, Manuela E.'
'Snejko, Natalia'
'Guti\'errez-Puebla, Enrique'
'Proserpio, Davide M.'
'Angeles Monge, M.'

_publ_section_title
;
 Ligand dependent topology changes in six zinc coordination polymers
;
_journal_issue 3
_journal_name_full CrystEngComm
_journal_page_first 711
_journal_paper_doi 10.1039/b914147b
_journal_volume 12
_journal_year 2010
_chemical_formula_moiety 'C58 H36 F12 N4 O8 Zn2'
_chemical_formula_sum 'C58 H36 F12 N4 O8 Zn2'
_chemical_formula_weight 1275.65
_chemical_name_systematic
;
?
;
_space_group_IT_number 15
_symmetry_cell_setting monoclinic
_symmetry_space_group_name_Hall '-C 2yc'
_symmetry_space_group_name_H-M 'C 1 2/c 1'
_atom_sites_solution_hydrogens geom
_atom_sites_solution_primary direct
_atom_sites_solution_secondary difmap
_audit_creation_method SHELXL-97
_cell_angle_alpha 90.00
_cell_angle_beta 91.5520(10)
_cell_angle_gamma 90.00
_cell_formula_units_Z 8
_cell_length_a 31.3355(12)
_cell_length_b 15.4292(6)
_cell_length_c 23.8481(9)
_cell_measurement_reflns_used 5184
_cell_measurement_temperature 295(2)
_cell_measurement_theta_max 22.02
_cell_measurement_theta_min 2.24
_cell_volume 11525.9(8)
_computing_cell_refinement 'Bruker SMART'
_computing_data_collection 'Bruker SMART'
_computing_data_reduction 'Bruker SAINT'
_computing_molecular_graphics 'Bruker SHELXTL'
_computing_publication_material 'Bruker SHELXTL'
_computing_structure_refinement 'SHELXL-97 (Sheldrick, 1997)'
_computing_structure_solution 'SHELXS-97 (Sheldrick, 1990)'
_diffrn_ambient_temperature 295(2)
_diffrn_measured_fraction_theta_full 0.963
_diffrn_measured_fraction_theta_max 0.963
_diffrn_measurement_device_type 'CCD area detector'
_diffrn_measurement_method 'phi and omega scans'
_diffrn_radiation_monochromator graphite
_diffrn_radiation_source 'fine-focus sealed tube'
_diffrn_radiation_type MoK\a
_diffrn_radiation_wavelength 0.71073
_diffrn_reflns_av_R_equivalents 0.0922
_diffrn_reflns_av_sigmaI/netI 0.1234
_diffrn_reflns_limit_h_max 39
_diffrn_reflns_limit_h_min -38
_diffrn_reflns_limit_k_max 19
_diffrn_reflns_limit_k_min -19
_diffrn_reflns_limit_l_max 29
_diffrn_reflns_limit_l_min -29
_diffrn_reflns_number 38643
_diffrn_reflns_theta_full 26.37
_diffrn_reflns_theta_max 26.37
_diffrn_reflns_theta_min 1.47
_exptl_absorpt_coefficient_mu 0.928
_exptl_absorpt_correction_T_max 0.9129
_exptl_absorpt_correction_T_min 0.7079
_exptl_absorpt_correction_type multi-scan
_exptl_absorpt_process_details SADABS
_exptl_crystal_colour colourless
_exptl_crystal_density_diffrn 1.470
_exptl_crystal_density_method 'not measured'
_exptl_crystal_description plate
_exptl_crystal_F_000 5152
_exptl_crystal_size_max 0.40
_exptl_crystal_size_mid 0.20
_exptl_crystal_size_min 0.10
_refine_diff_density_max 0.393
_refine_diff_density_min -0.291
_refine_diff_density_rms 0.068
_refine_ls_extinction_method none
_refine_ls_goodness_of_fit_ref 1.192
_refine_ls_hydrogen_treatment constr
_refine_ls_matrix_type full
_refine_ls_number_parameters 757
_refine_ls_number_reflns 11365
_refine_ls_number_restraints 0
_refine_ls_restrained_S_all 1.192
_refine_ls_R_factor_all 0.1990
_refine_ls_R_factor_gt 0.1123
_refine_ls_shift/su_max 0.006
_refine_ls_shift/su_mean 0.001
_refine_ls_structure_factor_coef Fsqd
_refine_ls_weighting_details 'calc w=1/[\s^2^(Fo^2^)+(0.0002P)^2^+44.8206P] where P=(Fo^2^+2Fc^2^)/3'
_refine_ls_weighting_scheme calc
_refine_ls_wR_factor_gt 0.1081
_refine_ls_wR_factor_ref 0.1254
_reflns_number_gt 6894
_reflns_number_total 11365
_reflns_threshold_expression >2sigma(I)
_cod_data_source_file b914147b.txt
_cod_data_source_block compound3
_cod_depositor_comments
;
The following automatic conversions were performed:

'_symmetry_cell_setting' value 'Monoclinic' changed to 'monoclinic'
according to /home/saulius/struct/CIF-dictionaries/cif_core.dic
dictionary named 'cif_core.dic' version 2.4.2 from 2011-04-26.

Automatic conversion script
Id: cif_fix_values 1891 2012-01-12 08:04:46Z andrius 
;
_cod_original_sg_symbol_H-M C2/c
_cod_database_code 7211753

loop_
_symmetry_equiv_pos_as_xyz
'x, y, z'
'-x, y, -z+1/2'
'x+1/2, y+1/2, z'
'-x+1/2, y+1/2, -z+1/2'
'-x, -y, -z'
'x, -y, z-1/2'
'-x+1/2, -y+1/2, -z'
'x+1/2, -y+1/2, z-1/2'

loop_
_atom_site_label
_atom_site_type_symbol
_atom_site_fract_x
_atom_site_fract_y
_atom_site_fract_z
_atom_site_U_iso_or_equiv
_atom_site_adp_type
_atom_site_occupancy
_atom_site_symmetry_multiplicity
_atom_site_calc_flag
_atom_site_refinement_flags
O8 O 0.04892(14) 0.7363(3) 0.55035(17) 0.0538(12) Uani 1 1 d .
O7 O 0.00508(14) 0.6227(3) 0.55262(16) 0.0469(11) Uani 1 1 d .
C34 C 0.0366(2) 0.6656(5) 0.5705(3) 0.0444(17) Uani 1 1 d .
C31 C 0.06289(19) 0.6299(4) 0.6190(2) 0.0387(16) Uani 1 1 d .
C30 C 0.0938(2) 0.6806(4) 0.6452(2) 0.0497(17) Uani 1 1 d .
H30 H 0.0968 0.7382 0.6345 0.060 Uiso 1 1 calc R
O3 O -0.00577(14) -0.1389(3) 1.42114(17) 0.0528(12) Uani 1 1 d .
O4 O -0.05237(13) -0.2486(3) 1.42268(16) 0.0482(12) Uani 1 1 d .
C17 C -0.0377(2) -0.1791(4) 1.4033(2) 0.0377(15) Uani 1 1 d .
C14 C -0.0627(2) -0.1408(4) 1.3541(2) 0.0367(15) Uani 1 1 d .
C15 C -0.0507(2) -0.0609(4) 1.3330(2) 0.0468(18) Uani 1 1 d .
H15 H -0.0259 -0.0343 1.3466 0.056 Uiso 1 1 calc R
C13 C -0.09904(19) -0.1801(4) 1.3320(2) 0.0450(16) Uani 1 1 d .
H13 H -0.1068 -0.2347 1.3447 0.054 Uiso 1 1 calc R
C16 C -0.0755(2) -0.0207(4) 1.2919(2) 0.0461(17) Uani 1 1 d .
H16 H -0.0670 0.0326 1.2779 0.055 Uiso 1 1 calc R
C12 C -0.1240(2) -0.1392(4) 1.2912(2) 0.0464(17) Uani 1 1 d .
H12 H -0.1485 -0.1662 1.2772 0.056 Uiso 1 1 calc R
C11 C -0.11277(19) -0.0584(4) 1.2711(2) 0.0381(16) Uani 1 1 d .
Zn1 Zn 0.03082(2) 0.18118(4) 0.98690(3) 0.03150(18) Uani 1 1 d .
Zn2 Zn -0.03144(2) 0.32728(4) 0.98812(3) 0.03130(18) Uani 1 1 d .
C5 C -0.11389(18) 0.0453(4) 1.1881(2) 0.0349(15) Uani 1 1 d .
C22 C 0.11859(19) 0.4665(4) 0.7910(2) 0.0359(15) Uani 1 1 d .
C19 C 0.06921(19) 0.3829(4) 0.8707(2) 0.0339(15) Uani 1 1 d .
C6 C -0.08342(19) -0.0015(4) 1.1591(2) 0.0391(16) Uani 1 1 d .
H6 H -0.0790 -0.0597 1.1677 0.047 Uiso 1 1 calc R
C7 C -0.05967(18) 0.0371(4) 1.1178(2) 0.0363(15) Uani 1 1 d .
H7 H -0.0395 0.0048 1.0990 0.044 Uiso 1 1 calc R
C26 C 0.1772(2) 0.4618(5) 0.7177(3) 0.058(2) Uani 1 1 d .
C23 C 0.0838(2) 0.5070(4) 0.8148(3) 0.0458(17) Uani 1 1 d .
H23 H 0.0766 0.5629 0.8036 0.055 Uiso 1 1 calc R
C25 C 0.14500(18) 0.5189(4) 0.7498(3) 0.0403(16) Uani 1 1 d .
C18 C 0.0438(2) 0.3372(4) 0.9154(2) 0.0361(15) Uani 1 1 d .
C2 C -0.06578(18) 0.1241(4) 1.1043(2) 0.0350(15) Uani 1 1 d .
C28 C 0.11564(19) 0.5624(4) 0.7049(2) 0.0396(16) Uani 1 1 d .
C33 C 0.0839(2) 0.5127(4) 0.6795(2) 0.0434(17) Uani 1 1 d .
H33 H 0.0800 0.4560 0.6914 0.052 Uiso 1 1 calc R
C8 C -0.14131(18) -0.0040(4) 1.2308(3) 0.0409(16) Uani 1 1 d .
C1 C -0.0412(2) 0.1656(4) 1.0587(2) 0.0404(16) Uani 1 1 d .
C20 C 0.1025(2) 0.3409(4) 0.8465(3) 0.0462(17) Uani 1 1 d .
H20 H 0.1084 0.2837 0.8564 0.055 Uiso 1 1 calc R
C3 C -0.09567(19) 0.1701(4) 1.1333(2) 0.0448(16) Uani 1 1 d .
H3 H -0.0999 0.2284 1.1251 0.054 Uiso 1 1 calc R
C37 C -0.1513(2) 0.5225(4) 0.9680(3) 0.0441(17) Uani 1 1 d .
C4 C -0.11948(19) 0.1315(4) 1.1744(3) 0.0435(17) Uani 1 1 d .
H4 H -0.1396 0.1641 1.1931 0.052 Uiso 1 1 calc R
C39 C -0.0798(2) 0.4910(4) 0.9992(2) 0.0418(16) Uani 1 1 d .
H39 H -0.0543 0.5108 1.0152 0.050 Uiso 1 1 calc R
C24 C 0.0597(2) 0.4666(4) 0.8546(3) 0.0444(17) Uani 1 1 d .
H24 H 0.0371 0.4958 0.8705 0.053 Uiso 1 1 calc R
C49 C 0.1514(2) -0.0082(4) 1.0141(3) 0.0478(18) Uani 1 1 d .
C21 C 0.1275(2) 0.3820(4) 0.8077(3) 0.0492(18) Uani 1 1 d .
H21 H 0.1505 0.3528 0.7926 0.059 Uiso 1 1 calc R
C29 C 0.1204(2) 0.6474(4) 0.6872(3) 0.0483(18) Uani 1 1 d .
H29 H 0.1416 0.6822 0.7036 0.058 Uiso 1 1 calc R
C42 C -0.2165(2) 0.7259(5) 0.9301(3) 0.0521(18) Uani 1 1 d .
C32 C 0.05787(19) 0.5453(4) 0.6364(2) 0.0417(16) Uani 1 1 d .
H32 H 0.0371 0.5103 0.6194 0.050 Uiso 1 1 calc R
C47 C 0.0779(2) 0.0263(4) 1.0258(3) 0.065(2) Uani 1 1 d .
H47 H 0.0519 0.0122 1.0414 0.078 Uiso 1 1 calc R
C27 C 0.1713(3) 0.5852(6) 0.7862(3) 0.063(2) Uani 1 1 d .
C38 C -0.1130(2) 0.5481(4) 0.9928(2) 0.0457(17) Uani 1 1 d .
H38 H -0.1098 0.6049 1.0053 0.055 Uiso 1 1 calc R
C54 C 0.2290(2) -0.1824(5) 1.0739(3) 0.0604(19) Uani 1 1 d .
C52 C 0.1895(2) -0.0625(4) 1.0260(3) 0.061(2) Uani 1 1 d .
H52 H 0.2139 -0.0503 1.0062 0.073 Uiso 1 1 calc R
C50 C 0.1534(2) 0.0633(4) 0.9801(3) 0.056(2) Uani 1 1 d .
H50 H 0.1787 0.0777 0.9629 0.067 Uiso 1 1 calc R
C40 C -0.1867(2) 0.5829(5) 0.9547(3) 0.0524(19) Uani 1 1 d .
H40 H -0.2141 0.5600 0.9522 0.063 Uiso 1 1 calc R
C10 C -0.1732(2) -0.0605(6) 1.1962(3) 0.060(2) Uani 1 1 d .
C35 C -0.1199(2) 0.3819(4) 0.9611(3) 0.0530(18) Uani 1 1 d .
H35 H -0.1226 0.3242 0.9502 0.064 Uiso 1 1 calc R
C41 C -0.1824(2) 0.6659(5) 0.9464(3) 0.0590(19) Uani 1 1 d .
H41 H -0.1552 0.6890 0.9512 0.071 Uiso 1 1 calc R
C53 C 0.1916(2) -0.1265(4) 1.0623(3) 0.063(2) Uani 1 1 d .
H53 H 0.1673 -0.1375 1.0826 0.076 Uiso 1 1 calc R
C9 C -0.1672(3) 0.0572(5) 1.2683(3) 0.064(2) Uani 1 1 d .
C48 C 0.1122(2) -0.0273(5) 1.0353(3) 0.078(3) Uani 1 1 d .
H48 H 0.1089 -0.0774 1.0565 0.094 Uiso 1 1 calc R
C51 C 0.1175(2) 0.1134(4) 0.9718(3) 0.0500(18) Uani 1 1 d .
H51 H 0.1194 0.1612 0.9483 0.060 Uiso 1 1 calc R
C36 C -0.1546(2) 0.4350(4) 0.9532(3) 0.0559(19) Uani 1 1 d .
H36 H -0.1801 0.4131 0.9382 0.067 Uiso 1 1 calc R
C55 C 0.2665(2) -0.1673(5) 1.0523(3) 0.066(2) Uani 1 1 d .
H55 H 0.2710 -0.1179 1.0310 0.079 Uiso 1 1 calc R
C56 C 0.2983(3) -0.2249(6) 1.0619(4) 0.091(3) Uani 1 1 d .
H56 H 0.3249 -0.2146 1.0466 0.110 Uiso 1 1 calc R
C58 C 0.2537(3) -0.3105(6) 1.1151(4) 0.100(3) Uani 1 1 d .
H58 H 0.2494 -0.3595 1.1370 0.120 Uiso 1 1 calc R
C57 C 0.2926(3) -0.2971(6) 1.0930(4) 0.087(3) Uani 1 1 d .
H57 H 0.3148 -0.3365 1.0990 0.104 Uiso 1 1 calc R
C43 C -0.2070(2) 0.8105(5) 0.9154(3) 0.071(2) Uani 1 1 d .
H43 H -0.1787 0.8283 0.9146 0.085 Uiso 1 1 calc R
C44 C -0.2389(3) 0.8680(5) 0.9019(3) 0.077(2) Uani 1 1 d .
H44 H -0.2325 0.9247 0.8920 0.092 Uiso 1 1 calc R
C45 C -0.2803(3) 0.8408(5) 0.9033(3) 0.072(2) Uani 1 1 d .
H45 H -0.3029 0.8780 0.8947 0.087 Uiso 1 1 calc R
C46 C -0.2872(2) 0.7555(5) 0.9180(3) 0.071(2) Uani 1 1 d .
H46 H -0.3153 0.7365 0.9183 0.086 Uiso 1 1 calc R
F1 F -0.19818(13) 0.0994(3) 1.23992(18) 0.0872(15) Uani 1 1 d .
F2 F -0.14216(15) 0.1169(3) 1.29258(17) 0.0777(13) Uani 1 1 d .
F3 F -0.18572(14) 0.0134(3) 1.30951(18) 0.0932(16) Uani 1 1 d .
F4 F -0.20438(12) -0.0943(3) 1.22614(17) 0.0835(14) Uani 1 1 d .
F5 F -0.15394(13) -0.1268(3) 1.17137(16) 0.0680(12) Uani 1 1 d .
F6 F -0.19232(12) -0.0143(3) 1.15480(17) 0.0816(14) Uani 1 1 d .
F7 F 0.20821(12) 0.4295(3) 0.75063(17) 0.0822(14) Uani 1 1 d .
F8 F 0.15739(13) 0.3947(3) 0.69303(16) 0.0691(12) Uani 1 1 d .
F9 F 0.19579(12) 0.5065(3) 0.67722(17) 0.0805(14) Uani 1 1 d .
F10 F 0.20159(13) 0.6249(3) 0.75691(18) 0.0843(14) Uani 1 1 d .
F11 F 0.14640(14) 0.6470(3) 0.80628(16) 0.0721(12) Uani 1 1 d .
F12 F 0.19102(13) 0.5463(3) 0.82935(17) 0.0843(15) Uani 1 1 d .
N3 N 0.08059(15) 0.0981(3) 0.9950(2) 0.0359(12) Uani 1 1 d .
N1 N -0.08254(15) 0.4080(3) 0.98346(19) 0.0332(12) Uani 1 1 d .
N4 N 0.2208(2) -0.2535(5) 1.1059(3) 0.109(3) Uani 1 1 d .
N2 N -0.25698(19) 0.6984(4) 0.9317(2) 0.0616(17) Uani 1 1 d .
O1 O -0.00979(14) 0.1247(3) 1.04044(17) 0.0497(12) Uani 1 1 d .
O2 O -0.05433(13) 0.2383(3) 1.04218(17) 0.0503(12) Uani 1 1 d .
O6 O 0.01130(13) 0.3756(3) 0.93271(16) 0.0435(11) Uani 1 1 d .
O5 O 0.05770(14) 0.2656(3) 0.93221(17) 0.0528(12) Uani 1 1 d .

loop_
_atom_site_aniso_label
_atom_site_aniso_U_11
_atom_site_aniso_U_22
_atom_site_aniso_U_33
_atom_site_aniso_U_23
_atom_site_aniso_U_13
_atom_site_aniso_U_12
O8 0.061(3) 0.048(3) 0.052(3) 0.016(2) -0.010(2) -0.001(3)
O7 0.048(3) 0.055(3) 0.037(3) 0.008(2) -0.011(2) 0.004(2)
C34 0.047(5) 0.049(5) 0.036(4) 0.000(4) 0.000(3) 0.011(4)
C31 0.041(4) 0.048(4) 0.026(4) 0.006(3) -0.006(3) 0.006(3)
C30 0.064(5) 0.048(4) 0.036(4) 0.011(4) -0.002(3) 0.002(4)
O3 0.051(3) 0.055(3) 0.051(3) 0.013(2) -0.018(2) -0.008(2)
O4 0.061(3) 0.043(3) 0.040(3) 0.017(2) -0.007(2) -0.002(2)
C17 0.046(4) 0.042(4) 0.026(4) 0.004(3) 0.006(3) 0.008(4)
C14 0.048(4) 0.034(4) 0.028(4) 0.010(3) 0.003(3) -0.003(3)
C15 0.043(4) 0.064(5) 0.032(4) 0.010(3) -0.010(3) -0.016(4)
C13 0.051(4) 0.035(4) 0.048(4) 0.012(3) -0.001(3) -0.012(4)
C16 0.054(5) 0.040(4) 0.044(4) 0.014(3) -0.006(3) -0.015(3)
C12 0.042(4) 0.056(4) 0.040(4) 0.013(3) -0.012(3) -0.008(3)
C11 0.038(4) 0.049(4) 0.028(4) 0.015(3) 0.004(3) 0.001(3)
Zn1 0.0352(4) 0.0294(4) 0.0299(4) 0.0000(3) 0.0004(3) 0.0019(3)
Zn2 0.0344(4) 0.0294(4) 0.0301(4) -0.0006(3) 0.0006(3) 0.0015(3)
C5 0.025(4) 0.044(4) 0.036(4) 0.012(3) -0.001(3) 0.000(3)
C22 0.029(4) 0.048(4) 0.030(4) 0.012(3) 0.001(3) 0.000(3)
C19 0.040(4) 0.042(4) 0.020(4) 0.006(3) 0.006(3) 0.004(3)
C6 0.046(4) 0.033(4) 0.039(4) 0.008(3) -0.001(3) 0.010(3)
C7 0.032(4) 0.046(4) 0.031(4) 0.002(3) 0.008(3) 0.003(3)
C26 0.035(5) 0.089(6) 0.052(5) 0.035(5) 0.007(4) -0.001(4)
C23 0.045(4) 0.045(4) 0.048(5) 0.018(3) 0.008(3) 0.008(3)
C25 0.027(4) 0.055(4) 0.039(4) 0.016(3) 0.003(3) 0.003(3)
C18 0.040(4) 0.037(4) 0.031(4) -0.001(3) -0.005(3) -0.011(3)
C2 0.029(4) 0.034(4) 0.042(4) 0.005(3) -0.003(3) 0.000(3)
C28 0.035(4) 0.052(4) 0.032(4) 0.014(3) 0.003(3) 0.000(3)
C33 0.046(4) 0.042(4) 0.042(4) 0.020(3) 0.002(3) -0.001(3)
C8 0.026(4) 0.056(4) 0.041(4) 0.011(3) 0.001(3) 0.000(3)
C1 0.043(4) 0.049(4) 0.029(4) 0.010(3) 0.002(3) -0.016(4)
C20 0.054(4) 0.038(4) 0.047(4) 0.016(3) 0.006(3) 0.008(3)
C3 0.052(4) 0.037(4) 0.046(4) 0.017(3) 0.010(3) 0.004(4)
C37 0.042(4) 0.045(4) 0.046(4) 0.003(3) 0.001(3) 0.005(3)
C4 0.041(4) 0.047(4) 0.043(4) 0.007(3) 0.006(3) 0.023(3)
C39 0.040(4) 0.037(4) 0.048(4) -0.003(3) -0.009(3) -0.005(3)
C24 0.038(4) 0.043(4) 0.053(5) 0.010(3) 0.008(3) 0.010(3)
C49 0.040(4) 0.047(4) 0.057(5) 0.006(4) 0.008(3) 0.008(3)
C21 0.040(4) 0.062(5) 0.046(5) 0.011(4) 0.008(3) 0.018(4)
C29 0.048(4) 0.055(5) 0.042(4) 0.014(3) -0.007(3) -0.016(3)
C42 0.044(5) 0.064(5) 0.049(5) 0.008(4) 0.007(3) 0.013(4)
C32 0.039(4) 0.042(4) 0.044(4) 0.007(3) -0.005(3) -0.004(3)
C47 0.051(5) 0.058(5) 0.089(6) 0.041(4) 0.026(4) 0.013(4)
C27 0.051(5) 0.083(6) 0.054(6) 0.026(5) -0.016(4) -0.014(5)
C38 0.050(5) 0.038(4) 0.049(4) -0.013(3) 0.000(3) 0.005(3)
C54 0.052(5) 0.059(5) 0.070(5) 0.016(4) -0.009(4) 0.016(4)
C52 0.051(5) 0.050(5) 0.083(6) 0.010(4) 0.017(4) 0.010(4)
C50 0.038(4) 0.060(5) 0.071(5) 0.031(4) 0.019(4) 0.005(4)
C40 0.041(4) 0.063(5) 0.054(5) -0.003(4) 0.002(3) 0.008(4)
C10 0.032(5) 0.097(7) 0.052(5) 0.027(5) 0.004(4) -0.009(4)
C35 0.046(5) 0.039(4) 0.074(5) -0.008(4) -0.003(4) 0.005(4)
C41 0.053(5) 0.068(5) 0.056(5) 0.004(4) 0.006(4) 0.009(4)
C53 0.047(5) 0.060(5) 0.082(6) 0.021(4) 0.009(4) 0.015(4)
C9 0.059(6) 0.072(6) 0.063(6) 0.023(5) 0.026(5) 0.024(5)
C48 0.048(5) 0.067(5) 0.120(7) 0.060(5) 0.026(5) 0.022(4)
C51 0.045(4) 0.051(4) 0.055(5) 0.024(3) 0.007(4) 0.014(4)
C36 0.033(4) 0.055(5) 0.080(6) -0.002(4) -0.003(4) 0.002(4)
C55 0.061(5) 0.067(5) 0.070(5) 0.026(4) 0.017(4) 0.017(5)
C56 0.072(7) 0.110(8) 0.093(7) 0.017(6) 0.012(5) 0.016(6)
C58 0.075(7) 0.080(7) 0.144(9) 0.053(6) -0.013(6) 0.012(6)
C57 0.078(7) 0.083(7) 0.097(7) 0.019(5) -0.020(5) 0.030(6)
C43 0.053(5) 0.061(5) 0.099(6) 0.014(5) 0.001(4) -0.002(4)
C44 0.088(7) 0.054(5) 0.090(7) 0.023(4) 0.006(5) 0.016(5)
C45 0.062(6) 0.073(6) 0.082(6) 0.010(5) -0.008(4) 0.018(5)
C46 0.043(5) 0.071(6) 0.100(7) 0.003(5) -0.005(4) 0.008(4)
F1 0.058(3) 0.107(4) 0.098(3) 0.043(3) 0.029(2) 0.040(3)
F2 0.097(4) 0.077(3) 0.060(3) 0.001(2) 0.019(3) 0.021(3)
F3 0.097(4) 0.104(4) 0.081(3) 0.037(3) 0.057(3) 0.022(3)
F4 0.045(3) 0.118(4) 0.088(3) 0.041(3) -0.004(2) -0.021(3)
F5 0.064(3) 0.078(3) 0.061(3) 0.001(2) -0.015(2) -0.019(2)
F6 0.059(3) 0.109(4) 0.075(3) 0.036(3) -0.028(2) -0.007(3)
F7 0.042(3) 0.126(4) 0.078(3) 0.030(3) 0.006(2) 0.030(3)
F8 0.065(3) 0.080(3) 0.063(3) 0.003(2) 0.016(2) 0.015(2)
F9 0.058(3) 0.114(4) 0.071(3) 0.036(3) 0.033(2) 0.010(3)
F10 0.057(3) 0.109(4) 0.086(3) 0.027(3) -0.008(2) -0.033(3)
F11 0.078(3) 0.077(3) 0.060(3) 0.000(2) -0.011(2) -0.009(3)
F12 0.078(3) 0.104(4) 0.068(3) 0.029(3) -0.040(2) -0.015(3)
N3 0.036(3) 0.035(3) 0.037(3) 0.003(2) 0.006(2) 0.004(2)
N1 0.035(3) 0.029(3) 0.035(3) 0.000(2) -0.005(2) 0.003(2)
N4 0.080(6) 0.096(6) 0.150(7) 0.047(6) -0.003(5) 0.016(5)
N2 0.046(4) 0.054(4) 0.084(5) 0.006(3) -0.003(3) 0.007(3)
O1 0.048(3) 0.047(3) 0.054(3) 0.004(2) 0.021(2) 0.002(2)
O2 0.055(3) 0.047(3) 0.049(3) 0.022(2) 0.010(2) 0.002(2)
O6 0.045(3) 0.047(3) 0.039(3) 0.007(2) 0.014(2) 0.000(2)
O5 0.056(3) 0.047(3) 0.057(3) 0.020(2) 0.007(2) 0.005(2)

loop_
_atom_type_symbol
_atom_type_description
_atom_type_scat_dispersion_real
_atom_type_scat_dispersion_imag
_atom_type_scat_source
C C 0.0033 0.0016 'International Tables Vol C Tables 4.2.6.8 and 6.1.1.4'
H H 0.0000 0.0000 'International Tables Vol C Tables 4.2.6.8 and 6.1.1.4'
N N 0.0061 0.0033 'International Tables Vol C Tables 4.2.6.8 and 6.1.1.4'
O O 0.0106 0.0060 'International Tables Vol C Tables 4.2.6.8 and 6.1.1.4'
Zn Zn 0.2839 1.4301 'International Tables Vol C Tables 4.2.6.8 and 6.1.1.4'
F F 0.0171 0.0103 'International Tables Vol C Tables 4.2.6.8 and 6.1.1.4'

loop_
_geom_angle_atom_site_label_1
_geom_angle_atom_site_label_2
_geom_angle_atom_site_label_3
_geom_angle
_geom_angle_site_symmetry_1
_geom_angle_site_symmetry_3
C34 O8 Zn1 137.8(4) . 6_565
C34 O7 Zn2 118.5(4) . 6_565
O7 C34 O8 125.1(6) . .
O7 C34 C31 118.6(6) . .
O8 C34 C31 116.3(6) . .
C32 C31 C30 118.8(6) . .
C32 C31 C34 120.8(6) . .
C30 C31 C34 120.3(6) . .
C29 C30 C31 121.3(6) . .
C29 C30 H30 119.3 . .
C31 C30 H30 119.3 . .
C17 O3 Zn1 122.6(4) . 6_556
C17 O4 Zn2 131.7(4) . 6_556
O3 C17 O4 126.7(6) . .
O3 C17 C14 117.7(6) . .
O4 C17 C14 115.6(6) . .
C13 C14 C15 118.7(6) . .
C13 C14 C17 121.8(5) . .
C15 C14 C17 119.3(6) . .
C16 C15 C14 120.2(6) . .
C16 C15 H15 119.9 . .
C14 C15 H15 119.9 . .
C14 C13 C12 120.8(6) . .
C14 C13 H13 119.6 . .
C12 C13 H13 119.6 . .
C15 C16 C11 121.2(6) . .
C15 C16 H16 119.4 . .
C11 C16 H16 119.4 . .
C13 C12 C11 120.7(6) . .
C13 C12 H12 119.6 . .
C11 C12 H12 119.6 . .
C12 C11 C16 118.3(5) . .
C12 C11 C8 123.8(6) . .
C16 C11 C8 117.7(5) . .
O1 Zn1 N3 99.38(19) . .
O1 Zn1 O3 89.84(18) . 6
N3 Zn1 O3 106.80(18) . 6
O1 Zn1 O5 162.77(18) . .
N3 Zn1 O5 97.76(19) . .
O3 Zn1 O5 86.87(18) 6 .
O1 Zn1 O8 88.17(18) . 6_566
N3 Zn1 O8 97.23(18) . 6_566
O3 Zn1 O8 155.88(18) 6 6_566
O5 Zn1 O8 87.96(18) . 6_566
O1 Zn1 Zn2 84.08(13) . .
N3 Zn1 Zn2 168.66(14) . .
O3 Zn1 Zn2 83.91(13) 6 .
O5 Zn1 Zn2 78.76(12) . .
O8 Zn1 Zn2 71.98(12) 6_566 .
O2 Zn2 N1 99.09(18) . .
O2 Zn2 O7 88.71(17) . 6_566
N1 Zn2 O7 103.57(18) . 6_566
O2 Zn2 O6 154.95(17) . .
N1 Zn2 O6 105.66(18) . .
O7 Zn2 O6 89.17(17) 6_566 .
O2 Zn2 O4 88.40(17) . 6
N1 Zn2 O4 94.89(18) . 6
O7 Zn2 O4 161.54(18) 6_566 6
O6 Zn2 O4 85.78(16) . 6
O2 Zn2 Zn1 74.77(12) . .
N1 Zn2 Zn1 168.22(14) . .
O7 Zn2 Zn1 86.53(13) 6_566 .
O6 Zn2 Zn1 80.19(12) . .
O4 Zn2 Zn1 75.13(12) 6 .
C4 C5 C6 117.8(5) . .
C4 C5 C8 124.0(6) . .
C6 C5 C8 118.0(5) . .
C21 C22 C23 117.3(6) . .
C21 C22 C25 124.8(6) . .
C23 C22 C25 117.9(5) . .
C20 C19 C24 119.1(6) . .
C20 C19 C18 119.7(6) . .
C24 C19 C18 121.2(6) . .
C7 C6 C5 121.2(5) . .
C7 C6 H6 119.4 . .
C5 C6 H6 119.4 . .
C6 C7 C2 120.4(6) . .
C6 C7 H7 119.8 . .
C2 C7 H7 119.8 . .
F7 C26 F9 107.1(6) . .
F7 C26 F8 107.1(6) . .
F9 C26 F8 106.8(6) . .
F7 C26 C25 113.2(6) . .
F9 C26 C25 111.4(6) . .
F8 C26 C25 110.9(6) . .
C24 C23 C22 121.9(6) . .
C24 C23 H23 119.1 . .
C22 C23 H23 119.1 . .
C22 C25 C28 110.6(5) . .
C22 C25 C26 112.7(5) . .
C28 C25 C26 106.6(5) . .
C22 C25 C27 106.0(5) . .
C28 C25 C27 113.2(5) . .
C26 C25 C27 107.8(6) . .
O5 C18 O6 126.0(6) . .
O5 C18 C19 116.8(6) . .
O6 C18 C19 117.1(6) . .
C3 C2 C7 118.2(6) . .
C3 C2 C1 121.0(6) . .
C7 C2 C1 120.8(6) . .
C33 C28 C29 118.2(6) . .
C33 C28 C25 118.0(5) . .
C29 C28 C25 123.7(6) . .
C28 C33 C32 121.6(6) . .
C28 C33 H33 119.2 . .
C32 C33 H33 119.2 . .
C11 C8 C10 112.4(5) . .
C11 C8 C9 106.0(5) . .
C10 C8 C9 108.1(6) . .
C11 C8 C5 110.7(5) . .
C10 C8 C5 106.8(5) . .
C9 C8 C5 112.9(5) . .
O2 C1 O1 126.4(6) . .
O2 C1 C2 116.2(6) . .
O1 C1 C2 117.4(6) . .
C19 C20 C21 121.2(6) . .
C19 C20 H20 119.4 . .
C21 C20 H20 119.4 . .
C2 C3 C4 121.4(6) . .
C2 C3 H3 119.3 . .
C4 C3 H3 119.3 . .
C38 C37 C36 116.3(6) . .
C38 C37 C40 123.3(6) . .
C36 C37 C40 120.3(6) . .
C5 C4 C3 121.0(6) . .
C5 C4 H4 119.5 . .
C3 C4 H4 119.5 . .
N1 C39 C38 122.9(6) . .
N1 C39 H39 118.5 . .
C38 C39 H39 118.5 . .
C23 C24 C19 119.9(6) . .
C23 C24 H24 120.0 . .
C19 C24 H24 120.0 . .
C50 C49 C48 116.4(6) . .
C50 C49 C52 121.4(6) . .
C48 C49 C52 122.2(6) . .
C20 C21 C22 120.5(6) . .
C20 C21 H21 119.7 . .
C22 C21 H21 119.8 . .
C30 C29 C28 120.2(6) . .
C30 C29 H29 119.9 . .
C28 C29 H29 119.9 . .
N2 C42 C43 121.1(6) . .
N2 C42 C41 118.6(7) . .
C43 C42 C41 120.3(7) . .
C31 C32 C33 119.8(6) . .
C31 C32 H32 120.1 . .
C33 C32 H32 120.1 . .
N3 C47 C48 122.2(6) . .
N3 C47 H47 118.9 . .
C48 C47 H47 118.9 . .
F12 C27 F11 108.0(7) . .
F12 C27 F10 106.8(6) . .
F11 C27 F10 106.9(7) . .
F12 C27 C25 111.1(6) . .
F11 C27 C25 111.4(6) . .
F10 C27 C25 112.4(6) . .
C39 C38 C37 120.8(6) . .
C39 C38 H38 119.6 . .
C37 C38 H38 119.6 . .
C55 C54 N4 122.9(7) . .
C55 C54 C53 122.4(7) . .
N4 C54 C53 114.7(7) . .
C53 C52 C49 125.4(7) . .
C53 C52 H52 117.3 . .
C49 C52 H52 117.3 . .
C49 C50 C51 119.3(6) . .
C49 C50 H50 120.4 . .
C51 C50 H50 120.4 . .
C41 C40 C37 125.1(7) . .
C41 C40 H40 117.5 . .
C37 C40 H40 117.5 . .
F5 C10 F4 106.6(7) . .
F5 C10 F6 106.2(6) . .
F4 C10 F6 106.3(6) . .
F5 C10 C8 112.1(6) . .
F4 C10 C8 114.0(6) . .
F6 C10 C8 111.1(6) . .
N1 C35 C36 123.9(6) . .
N1 C35 H35 118.1 . .
C36 C35 H35 118.1 . .
C40 C41 C42 126.0(7) . .
C40 C41 H41 117.0 . .
C42 C41 H41 117.0 . .
C52 C53 C54 126.1(7) . .
C52 C53 H53 116.9 . .
C54 C53 H53 116.9 . .
F2 C9 F1 107.1(6) . .
F2 C9 F3 106.9(7) . .
F1 C9 F3 107.2(6) . .
F2 C9 C8 111.1(6) . .
F1 C9 C8 113.0(6) . .
F3 C9 C8 111.2(6) . .
C47 C48 C49 121.0(6) . .
C47 C48 H48 119.5 . .
C49 C48 H48 119.5 . .
N3 C51 C50 124.2(6) . .
N3 C51 H51 117.9 . .
C50 C51 H51 117.9 . .
C35 C36 C37 119.3(6) . .
C35 C36 H36 120.3 . .
C37 C36 H36 120.3 . .
C54 C55 C56 118.8(7) . .
C54 C55 H55 120.6 . .
C56 C55 H55 120.6 . .
C55 C56 C57 121.7(8) . .
C55 C56 H56 119.1 . .
C57 C56 H56 119.1 . .
C57 C58 N4 121.4(8) . .
C57 C58 H58 119.3 . .
N4 C58 H58 119.3 . .
C56 C57 C58 118.2(8) . .
C56 C57 H57 120.9 . .
C58 C57 H57 120.9 . .
C44 C43 C42 120.7(7) . .
C44 C43 H43 119.7 . .
C42 C43 H43 119.7 . .
C45 C44 C43 118.8(7) . .
C45 C44 H44 120.6 . .
C43 C44 H44 120.6 . .
C44 C45 C46 117.1(7) . .
C44 C45 H45 121.5 . .
C46 C45 H45 121.5 . .
N2 C46 C45 125.5(7) . .
N2 C46 H46 117.3 . .
C45 C46 H46 117.3 . .
C51 N3 C47 116.7(5) . .
C51 N3 Zn1 122.0(4) . .
C47 N3 Zn1 121.3(4) . .
C39 N1 C35 116.7(5) . .
C39 N1 Zn2 121.9(4) . .
C35 N1 Zn2 121.2(4) . .
C54 N4 C58 117.1(7) . .
C46 N2 C42 116.8(6) . .
C1 O1 Zn1 120.9(4) . .
C1 O2 Zn2 133.4(4) . .
C18 O6 Zn2 126.2(4) . .
C18 O5 Zn1 128.6(4) . .

loop_
_geom_bond_atom_site_label_1
_geom_bond_atom_site_label_2
_geom_bond_distance
_geom_bond_site_symmetry_2
O8 C34 1.258(7) .
O8 Zn1 2.046(4) 6_565
O7 C34 1.253(7) .
O7 Zn2 2.043(4) 6_565
C34 C31 1.506(8) .
C31 C32 1.380(8) .
C31 C30 1.383(8) .
C30 C29 1.382(8) .
C30 H30 0.9300 .
O3 C17 1.243(7) .
O3 Zn1 2.025(4) 6_556
O4 C17 1.258(7) .
O4 Zn2 2.070(4) 6_556
C17 C14 1.513(8) .
C14 C13 1.382(8) .
C14 C15 1.387(8) .
C15 C16 1.382(8) .
C15 H15 0.9300 .
C13 C12 1.384(7) .
C13 H13 0.9300 .
C16 C11 1.385(8) .
C16 H16 0.9300 .
C12 C11 1.384(8) .
C12 H12 0.9300 .
C11 C8 1.543(8) .
Zn1 O1 2.024(4) .
Zn1 N3 2.024(5) .
Zn1 O3 2.025(4) 6
Zn1 O5 2.041(4) .
Zn1 O8 2.046(4) 6_566
Zn1 Zn2 2.9819(9) .
Zn2 O2 2.027(4) .
Zn2 N1 2.030(5) .
Zn2 O7 2.043(4) 6_566
Zn2 O6 2.047(4) .
Zn2 O4 2.070(4) 6
C5 C4 1.379(8) .
C5 C6 1.395(7) .
C5 C8 1.550(8) .
C22 C21 1.389(8) .
C22 C23 1.391(8) .
C22 C25 1.532(8) .
C19 C20 1.369(8) .
C19 C24 1.378(8) .
C19 C18 1.519(8) .
C6 C7 1.386(7) .
C6 H6 0.9300 .
C7 C2 1.391(8) .
C7 H7 0.9300 .
C26 F7 1.330(7) .
C26 F9 1.334(7) .
C26 F8 1.335(8) .
C26 C25 1.556(9) .
C23 C24 1.376(8) .
C23 H23 0.9300 .
C25 C28 1.546(8) .
C25 C27 1.562(9) .
C18 O5 1.250(7) .
C18 O6 1.259(7) .
C2 C3 1.377(7) .
C2 C1 1.493(8) .
C28 C33 1.383(8) .
C28 C29 1.388(8) .
C33 C32 1.389(7) .
C33 H33 0.9300 .
C8 C10 1.546(9) .
C8 C9 1.546(9) .
C1 O2 1.254(7) .
C1 O1 1.258(7) .
C20 C21 1.384(8) .
C20 H20 0.9300 .
C3 C4 1.383(7) .
C3 H3 0.9300 .
C37 C38 1.380(8) .
C37 C36 1.398(8) .
C37 C40 1.476(8) .
C4 H4 0.9300 .
C39 N1 1.336(7) .
C39 C38 1.369(8) .
C39 H39 0.9300 .
C24 H24 0.9300 .
C49 C50 1.371(8) .
C49 C48 1.373(8) .
C49 C52 1.479(8) .
C21 H21 0.9300 .
C29 H29 0.9300 .
C42 N2 1.338(8) .
C42 C43 1.385(9) .
C42 C41 1.458(9) .
C32 H32 0.9300 .
C47 N3 1.333(7) .
C47 C48 1.370(8) .
C47 H47 0.9300 .
C27 F12 1.330(7) .
C27 F11 1.330(8) .
C27 F10 1.342(8) .
C38 H38 0.9300 .
C54 C55 1.317(9) .
C54 N4 1.364(9) .
C54 C53 1.474(9) .
C52 C53 1.312(8) .
C52 H52 0.9300 .
C50 C51 1.374(8) .
C50 H50 0.9300 .
C40 C41 1.304(9) .
C40 H40 0.9300 .
C10 F5 1.333(8) .
C10 F4 1.333(7) .
C10 F6 1.346(7) .
C35 N1 1.337(7) .
C35 C36 1.370(8) .
C35 H35 0.9300 .
C41 H41 0.9300 .
C53 H53 0.9300 .
C9 F2 1.334(9) .
C9 F1 1.336(8) .
C9 F3 1.338(7) .
C48 H48 0.9300 .
C51 N3 1.317(7) .
C51 H51 0.9300 .
C36 H36 0.9300 .
C55 C56 1.351(10) .
C55 H55 0.9300 .
C56 C57 1.353(10) .
C56 H56 0.9300 .
C58 C57 1.357(11) .
C58 N4 1.368(9) .
C58 H58 0.9300 .
C57 H57 0.9300 .
C43 C44 1.368(9) .
C43 H43 0.9300 .
C44 C45 1.365(10) .
C44 H44 0.9300 .
C45 C46 1.379(10) .
C45 H45 0.9300 .
C46 N2 1.328(8) .
C46 H46 0.9300 .
